data_4502594
loop_
_publ_author_name
'Wang, Xiu-Li'
'Chen, Yong-Qiang'
'Gao, Qiang'
'Lin, Hong-Yan'
'Liu, Guo-Cheng'
'Zhang, Jin-Xia'
'Tian, Ai-Xiang'

_publ_section_title
;
 Coordination Behavior of 5,6-Substituted 1,10-Phenanthroline Derivatives
 and Structural Diversities by Coligands in the Construction of Lead(II)
 Complexes
;
_journal_issue 5
_journal_name_full 'Crystal Growth &amp; Design'
_journal_page_first 2174
_journal_paper_doi 10.1021/cg901431r
_journal_volume 10
_journal_year 2010
_chemical_formula_sum 'C32 H19 N5 O4 Pb'
_chemical_formula_weight 744.72
_chemical_name_systematic
; 
 ? 
;
_space_group_IT_number 152
_symmetry_space_group_name_Hall 'P 31 2"'
_symmetry_space_group_name_H-M 'P 31 2 1'
_atom_sites_solution_hydrogens geom
_atom_sites_solution_primary direct
_atom_sites_solution_secondary difmap
_audit_creation_method SHELXL-97
_cell_angle_alpha 90.00
_cell_angle_beta 90.00
_cell_angle_gamma 120.00
_cell_formula_units_Z 6
_cell_length_a 15.0313(15)
_cell_length_b 15.0313(15)
_cell_length_c 20.896(2)
_cell_measurement_temperature 296(2)
_cell_measurement_theta_max 25.05
_cell_measurement_theta_min 1.84
_cell_volume 4088.7(7)
_computing_cell_refinement 'SMART (Bruker, 2001)'
_computing_data_collection 'SMART (Bruker, 2001)'
_computing_data_reduction 'SAINT+ (Bruker, 1999)'
_computing_molecular_graphics 'PLATON (Spek, 2003)'
_computing_publication_material 'SHELXTL (1998)'
_computing_structure_refinement 'SHELXL-97 (Sheldrick, 1997)'
_computing_structure_solution 'SHELXS-97 (Sheldrick, 1990)'
_diffrn_ambient_temperature 296(2)
_diffrn_measured_fraction_theta_full 0.999
_diffrn_measured_fraction_theta_max 0.999
_diffrn_measurement_device_type 'CCD area detector'
_diffrn_measurement_method 'phi and omega scans'
_diffrn_radiation_monochromator graphite
_diffrn_radiation_source 'fine-focus sealed tube'
_diffrn_radiation_type MoK\a
_diffrn_radiation_wavelength 0.71073
_diffrn_reflns_av_R_equivalents 0.0895
_diffrn_reflns_av_sigmaI/netI 0.0885
_diffrn_reflns_limit_h_max 17
_diffrn_reflns_limit_h_min -14
_diffrn_reflns_limit_k_max 12
_diffrn_reflns_limit_k_min -17
_diffrn_reflns_limit_l_max 24
_diffrn_reflns_limit_l_min -22
_diffrn_reflns_number 20964
_diffrn_reflns_theta_full 25.05
_diffrn_reflns_theta_max 25.05
_diffrn_reflns_theta_min 1.84
_exptl_absorpt_coefficient_mu 6.238
_exptl_absorpt_correction_T_max 0.287
_exptl_absorpt_correction_T_min 0.158
_exptl_absorpt_correction_type empirical
_exptl_absorpt_process_details SADABS
_exptl_crystal_colour YELLOW
_exptl_crystal_density_diffrn 1.815
_exptl_crystal_density_method 'not measured'
_exptl_crystal_description BLOCK
_exptl_crystal_F_000 2160
_exptl_crystal_size_max 0.31
_exptl_crystal_size_mid 0.27
_exptl_crystal_size_min 0.20
_refine_diff_density_max 0.651
_refine_diff_density_min -0.569
_refine_diff_density_rms 0.111
_refine_ls_abs_structure_details 'Flack H D (1983), Acta Cryst. A39, 876-881'
_refine_ls_abs_structure_Flack -0.021(9)
_refine_ls_extinction_method none
_refine_ls_goodness_of_fit_ref 0.946
_refine_ls_hydrogen_treatment constr
_refine_ls_matrix_type full
_refine_ls_number_parameters 339
_refine_ls_number_reflns 4832
_refine_ls_number_restraints 0
_refine_ls_restrained_S_all 0.946
_refine_ls_R_factor_all 0.0773
_refine_ls_R_factor_gt 0.0431
_refine_ls_shift/su_max 0.001
_refine_ls_shift/su_mean 0.000
_refine_ls_structure_factor_coef Fsqd
_refine_ls_weighting_details 'calc w=1/[\s^2^(Fo^2^)+(0.0230P)^2^+0.0000P] where P=(Fo^2^+2Fc^2^)/3'
_refine_ls_weighting_scheme calc
_refine_ls_wR_factor_gt 0.0650
_refine_ls_wR_factor_ref 0.0742
_reflns_number_gt 3446
_reflns_number_total 4832
_reflns_threshold_expression >2sigma(I)
_cod_data_source_file cg901431r_si_002.cif
_cod_data_source_block compound8
_cod_database_code 4502594

loop_
_symmetry_equiv_pos_as_xyz
'x, y, z'
'-y, x-y, z+1/3'
'-x+y, -x, z+2/3'
'y, x, -z'
'-x, -x+y, -z+1/3'
'x-y, -y, -z+2/3'

loop_
_atom_site_label
_atom_site_type_symbol
_atom_site_fract_x
_atom_site_fract_y
_atom_site_fract_z
_atom_site_U_iso_or_equiv
_atom_site_adp_type
_atom_site_occupancy
_atom_site_symmetry_multiplicity
_atom_site_calc_flag
_atom_site_refinement_flags
Pb1 Pb 0.08472(3) 1.34924(2) 0.247005(17) 0.04954(12) Uani 1 1 d .
O1 O 0.0407(6) 1.3369(5) 0.3672(3) 0.084(2) Uani 1 1 d .
O2 O 0.2006(6) 1.4473(5) 0.3370(3) 0.070(2) Uani 1 1 d .
O3 O 0.2217(5) 1.7504(5) 0.8426(3) 0.070(2) Uani 1 1 d .
O4 O 0.3020(5) 1.8969(6) 0.7902(3) 0.072(2) Uani 1 1 d .
N1 N 0.1834(8) 1.2372(7) 0.2450(4) 0.060(2) Uani 1 1 d .
N2 N -0.0268(7) 1.1292(6) 0.2487(3) 0.055(2) Uani 1 1 d .
N3 N -0.0074(7) 0.8145(6) 0.2531(4) 0.049(2) Uani 1 1 d .
N4 N 0.1628(7) 0.8988(7) 0.2515(4) 0.055(2) Uani 1 1 d .
H4A H 0.2249 0.9103 0.2507 0.066 Uiso 1 1 d R
C1 C 0.2841(11) 1.2903(10) 0.2436(6) 0.076(4) Uani 1 1 d .
H1A H 0.3166 1.3617 0.2431 0.092 Uiso 1 1 calc R
C2 C 0.3452(11) 1.2422(12) 0.2429(6) 0.085(4) Uani 1 1 d .
H2A H 0.4164 1.2815 0.2400 0.103 Uiso 1 1 calc R
C3 C 0.2992(11) 1.1401(11) 0.2465(5) 0.075(4) Uani 1 1 d .
H3A H 0.3389 1.1086 0.2471 0.090 Uiso 1 1 calc R
C4 C 0.1939(11) 1.0808(9) 0.2492(5) 0.059(3) Uani 1 1 d .
C5 C 0.1307(9) 0.9691(9) 0.2502(4) 0.053(3) Uani 1 1 d .
C6 C 0.0296(9) 0.9197(8) 0.2508(4) 0.057(3) Uani 1 1 d .
C7 C -0.0330(10) 0.9661(8) 0.2510(5) 0.046(3) Uani 1 1 d .
C8 C -0.1407(10) 0.9146(7) 0.2524(5) 0.061(3) Uani 1 1 d .
H8A H -0.1784 0.8432 0.2528 0.074 Uiso 1 1 calc R
C9 C -0.1885(10) 0.9696(9) 0.2530(5) 0.070(4) Uani 1 1 d .
H9A H -0.2598 0.9376 0.2542 0.084 Uiso 1 1 calc R
C10 C -0.1287(10) 1.0751(9) 0.2519(5) 0.064(3) Uani 1 1 d .
H10A H -0.1630 1.1121 0.2535 0.076 Uiso 1 1 calc R
C11 C 0.0236(9) 1.0768(8) 0.2485(4) 0.049(3) Uani 1 1 d .
C12 C 0.1327(9) 1.1314(8) 0.2487(4) 0.047(3) Uani 1 1 d .
C13 C 0.0775(13) 0.8119(9) 0.2532(4) 0.077(4) Uani 1 1 d .
C14 C 0.0744(9) 0.7085(9) 0.2566(5) 0.061(3) Uiso 1 1 d .
C15 C -0.0147(10) 0.6203(9) 0.2550(5) 0.077(4) Uiso 1 1 d .
H15A H -0.0763 0.6206 0.2535 0.093 Uiso 1 1 calc R
H16A H -0.0770 0.4670 0.2544 0.093 Uiso 1 1 d R
H17A H 0.2201 0.6098 0.2667 0.093 Uiso 1 1 d R
C18 C 0.1621(10) 0.7052(9) 0.2576(5) 0.078(4) Uiso 1 1 d .
H18A H 0.2250 0.7658 0.2557 0.094 Uiso 1 1 calc R
C20 C 0.1272(10) 1.4161(8) 0.3765(5) 0.064(3) Uani 1 1 d .
C21 C 0.1408(8) 1.4769(8) 0.4353(4) 0.057(2) Uani 1 1 d .
C22 C 0.0661(8) 1.4449(9) 0.4813(5) 0.085(4) Uani 1 1 d .
H22A H 0.0042 1.3844 0.4748 0.102 Uiso 1 1 calc R
C23 C 0.0795(8) 1.4991(9) 0.5368(5) 0.079(4) Uani 1 1 d .
H23A H 0.0264 1.4755 0.5666 0.095 Uiso 1 1 calc R
C24 C 0.1715(8) 1.5888(7) 0.5491(5) 0.054(3) Uani 1 1 d .
C25 C 0.2471(8) 1.6237(7) 0.5014(4) 0.061(3) Uani 1 1 d .
H25A H 0.3083 1.6852 0.5073 0.073 Uiso 1 1 calc R
C26 C 0.2322(8) 1.5687(8) 0.4463(5) 0.066(3) Uani 1 1 d .
H26A H 0.2839 1.5929 0.4156 0.079 Uiso 1 1 calc R
C27 C 0.1909(8) 1.6448(8) 0.6101(5) 0.056(3) Uani 1 1 d .
C28 C 0.2457(8) 1.7492(8) 0.6134(5) 0.065(3) Uiso 1 1 d .
H28A H 0.2695 1.7871 0.5759 0.078 Uiso 1 1 calc R
C29 C 0.2669(8) 1.8002(8) 0.6717(5) 0.068(3) Uani 1 1 d .
H29A H 0.3039 1.8716 0.6726 0.082 Uiso 1 1 calc R
C30 C 0.2329(7) 1.7452(8) 0.7291(5) 0.050(3) Uani 1 1 d .
C31 C 0.2544(7) 1.8011(9) 0.7931(5) 0.049(3) Uani 1 1 d .
C32 C 0.1762(8) 1.6404(9) 0.7259(5) 0.069(3) Uani 1 1 d .
H32A H 0.1520 1.6025 0.7634 0.083 Uiso 1 1 calc R
C33 C 0.1536(8) 1.5887(9) 0.6664(5) 0.074(3) Uiso 1 1 d .
H33A H 0.1139 1.5175 0.6649 0.088 Uiso 1 1 calc R
N5 N 0.0700(8) 0.5223(7) 0.2587(4) 0.073(3) Uiso 1 1 d .
C16 C -0.0145(9) 0.5277(9) 0.2557(6) 0.073(4) Uiso 1 1 d .
C17 C 0.1590(9) 0.6107(9) 0.2615(5) 0.074(4) Uiso 1 1 d .

loop_
_atom_site_aniso_label
_atom_site_aniso_U_11
_atom_site_aniso_U_22
_atom_site_aniso_U_33
_atom_site_aniso_U_23
_atom_site_aniso_U_13
_atom_site_aniso_U_12
Pb1 0.0679(3) 0.0423(2) 0.04193(17) 0.00280(18) 0.0059(2) 0.0302(3)
O1 0.097(6) 0.059(5) 0.063(5) -0.006(4) 0.014(4) 0.014(5)
O2 0.082(6) 0.079(5) 0.059(5) -0.009(4) 0.004(4) 0.046(5)
O3 0.068(5) 0.076(5) 0.056(5) -0.007(4) 0.003(4) 0.028(4)
O4 0.070(5) 0.069(6) 0.071(5) -0.019(4) -0.011(4) 0.031(5)
N1 0.070(7) 0.048(7) 0.067(6) 0.009(5) -0.004(5) 0.033(6)
N2 0.064(7) 0.042(5) 0.057(5) 0.014(4) 0.008(5) 0.024(6)
N3 0.067(6) 0.040(6) 0.064(6) 0.005(4) 0.007(5) 0.045(5)
N4 0.061(6) 0.043(6) 0.070(6) 0.003(5) 0.004(4) 0.033(5)
C1 0.097(11) 0.063(9) 0.073(9) 0.011(7) -0.006(8) 0.044(9)
C2 0.093(11) 0.073(11) 0.086(11) 0.016(8) 0.013(8) 0.038(10)
C3 0.075(10) 0.078(11) 0.077(9) 0.018(7) 0.007(7) 0.042(8)
C4 0.087(10) 0.053(8) 0.057(8) 0.003(6) 0.006(7) 0.049(9)
C5 0.074(8) 0.043(7) 0.060(7) 0.007(5) 0.007(5) 0.043(7)
C6 0.092(9) 0.041(8) 0.052(6) 0.004(5) 0.002(6) 0.043(8)
C7 0.070(9) 0.029(7) 0.041(6) 0.004(5) -0.003(6) 0.027(6)
C8 0.087(11) 0.029(6) 0.058(7) 0.012(5) 0.006(7) 0.022(8)
C9 0.096(11) 0.061(9) 0.066(8) 0.010(6) 0.013(7) 0.049(8)
C10 0.089(10) 0.045(8) 0.071(8) 0.023(6) 0.027(7) 0.044(7)
C11 0.083(9) 0.055(8) 0.029(6) 0.004(5) 0.005(5) 0.050(7)
C12 0.072(9) 0.046(7) 0.038(6) 0.012(5) 0.011(5) 0.040(7)
C13 0.139(13) 0.046(8) 0.047(7) 0.005(6) 0.010(8) 0.047(10)
C20 0.077(9) 0.043(7) 0.062(8) 0.006(6) -0.011(7) 0.022(7)
C21 0.069(7) 0.054(7) 0.044(6) -0.011(5) 0.000(5) 0.028(7)
C22 0.077(8) 0.090(9) 0.063(8) -0.009(7) 0.002(6) 0.023(8)
C23 0.058(8) 0.092(9) 0.063(8) -0.024(7) 0.009(6) 0.020(7)
C24 0.049(7) 0.053(7) 0.055(7) -0.018(5) 0.000(6) 0.023(6)
C25 0.064(7) 0.065(7) 0.039(6) -0.015(5) -0.005(5) 0.022(6)
C26 0.060(8) 0.078(8) 0.053(7) 0.001(6) 0.007(6) 0.031(7)
C27 0.073(8) 0.062(8) 0.043(6) -0.006(5) -0.003(5) 0.042(7)
C29 0.087(8) 0.060(7) 0.055(7) -0.004(6) 0.000(6) 0.034(6)
C30 0.038(6) 0.061(8) 0.055(7) -0.009(6) -0.002(5) 0.028(6)
C31 0.036(6) 0.059(8) 0.053(7) -0.004(6) 0.004(5) 0.026(6)
C32 0.045(7) 0.073(9) 0.067(8) -0.005(7) 0.003(6) 0.013(7)

loop_
_atom_type_symbol
_atom_type_description
_atom_type_scat_dispersion_real
_atom_type_scat_dispersion_imag
_atom_type_scat_source
C C 0.0033 0.0016 'International Tables Vol C Tables 4.2.6.8 and 6.1.1.4'
H H 0.0000 0.0000 'International Tables Vol C Tables 4.2.6.8 and 6.1.1.4'
N N 0.0061 0.0033 'International Tables Vol C Tables 4.2.6.8 and 6.1.1.4'
O O 0.0106 0.0060 'International Tables Vol C Tables 4.2.6.8 and 6.1.1.4'
Pb Pb -3.3944 10.1111 'International Tables Vol C Tables 4.2.6.8 and 6.1.1.4'

loop_
_geom_angle_atom_site_label_1
_geom_angle_atom_site_label_2
_geom_angle_atom_site_label_3
_geom_angle
_geom_angle_site_symmetry_1
_geom_angle_site_symmetry_3
O2 Pb1 O1 52.0(2) . .
O2 Pb1 O4 135.6(2) . 4_366
O1 Pb1 O4 93.7(2) . 4_366
O2 Pb1 O3 83.0(2) . 2_784
O1 Pb1 O3 134.9(2) . 2_784
O4 Pb1 O3 121.1(2) 4_366 2_784
O2 Pb1 O4 127.6(2) . 2_784
O1 Pb1 O4 160.2(2) . 2_784
O4 Pb1 O4 74.5(2) 4_366 2_784
O3 Pb1 O4 48.5(2) 2_784 2_784
O2 Pb1 N5 74.6(2) . 1_565
O1 Pb1 N5 80.9(2) . 1_565
O4 Pb1 N5 72.5(3) 4_366 1_565
O3 Pb1 N5 83.4(2) 2_784 1_565
O4 Pb1 N5 80.4(2) 2_784 1_565
O2 Pb1 N1 86.7(2) . .
O1 Pb1 N1 99.7(2) . .
O4 Pb1 N1 131.2(3) 4_366 .
O3 Pb1 N1 79.2(2) 2_784 .
O4 Pb1 N1 100.1(2) 2_784 .
N5 Pb1 N1 155.8(3) 1_565 .
O2 Pb1 C20 26.4(2) . .
O1 Pb1 C20 26.4(2) . .
O4 Pb1 C20 113.1(3) 4_366 .
O3 Pb1 C20 108.5(3) 2_784 .
O4 Pb1 C20 146.5(2) 2_784 .
N5 Pb1 C20 71.9(3) 1_565 .
N1 Pb1 C20 97.8(3) . .
C20 O1 Pb1 88.7(6) . .
C20 O2 Pb1 92.9(7) . .
C31 O3 Pb1 93.2(6) . 3_475
C31 O4 Pb1 159.0(7) . 4_476
C31 O4 Pb1 92.4(6) . 3_475
Pb1 O4 Pb1 97.4(2) 4_476 3_475
C1 N1 C12 120.5(10) . .
C1 N1 Pb1 116.1(8) . .
C12 N1 Pb1 123.3(7) . .
C10 N2 C11 117.3(8) . .
C13 N3 C6 101.3(9) . .
C13 N4 C5 103.0(9) . .
C13 N4 H4A 129.2 . .
C5 N4 H4A 127.8 . .
N1 C1 C2 122.1(12) . .
N1 C1 H1A 119.0 . .
C2 C1 H1A 119.0 . .
C3 C2 C1 119.3(13) . .
C3 C2 H2A 120.4 . .
C1 C2 H2A 120.4 . .
C2 C3 C4 121.0(12) . .
C2 C3 H3A 119.5 . .
C4 C3 H3A 119.5 . .
C3 C4 C12 118.9(11) . .
C3 C4 C5 128.5(11) . .
C12 C4 C5 112.6(11) . .
C6 C5 N4 108.6(11) . .
C6 C5 C4 123.6(11) . .
N4 C5 C4 127.8(11) . .
C5 C6 N3 109.5(11) . .
C5 C6 C7 125.6(12) . .
N3 C6 C7 124.8(11) . .
C8 C7 C6 126.3(10) . .
C8 C7 C11 119.4(9) . .
C6 C7 C11 114.3(11) . .
C9 C8 C7 119.0(9) . .
C9 C8 H8A 120.5 . .
C7 C8 H8A 120.5 . .
C8 C9 C10 117.9(12) . .
C8 C9 H9A 121.1 . .
C10 C9 H9A 121.1 . .
N2 C10 C9 126.5(10) . .
N2 C10 H10A 116.7 . .
C9 C10 H10A 116.7 . .
N2 C11 C12 119.3(9) . .
N2 C11 C7 119.8(10) . .
C12 C11 C7 120.8(9) . .
N1 C12 C11 118.6(9) . .
N1 C12 C4 118.2(11) . .
C11 C12 C4 123.1(10) . .
N4 C13 N3 117.6(11) . .
N4 C13 C14 122.4(13) . .
N3 C13 C14 120.0(12) . .
C15 C14 C18 118.7(12) . .
C15 C14 C13 120.8(12) . .
C18 C14 C13 120.4(12) . .
C14 C15 C16 119.4(13) . .
C14 C15 H15A 120.3 . .
C16 C15 H15A 120.3 . .
C14 C18 C17 120.2(12) . .
C14 C18 H18A 119.9 . .
C17 C18 H18A 119.9 . .
O1 C20 O2 123.0(10) . .
O1 C20 C21 117.9(11) . .
O2 C20 C21 119.0(10) . .
O1 C20 Pb1 65.0(5) . .
O2 C20 Pb1 60.7(6) . .
C21 C20 Pb1 160.5(7) . .
C22 C21 C26 117.4(9) . .
C22 C21 C20 121.9(10) . .
C26 C21 C20 120.7(10) . .
C21 C22 C23 122.2(10) . .
C21 C22 H22A 118.9 . .
C23 C22 H22A 118.9 . .
C22 C23 C24 120.8(10) . .
C22 C23 H23A 119.6 . .
C24 C23 H23A 119.6 . .
C23 C24 C25 117.3(9) . .
C23 C24 C27 122.0(9) . .
C25 C24 C27 120.6(9) . .
C26 C25 C24 121.0(9) . .
C26 C25 H25A 119.5 . .
C24 C25 H25A 119.5 . .
C25 C26 C21 121.2(9) . .
C25 C26 H26A 119.4 . .
C21 C26 H26A 119.4 . .
C28 C27 C33 118.9(10) . .
C28 C27 C24 122.4(10) . .
C33 C27 C24 118.7(10) . .
C27 C28 C29 121.4(11) . .
C27 C28 H28A 119.3 . .
C29 C28 H28A 119.3 . .
C28 C29 C30 120.7(10) . .
C28 C29 H29A 119.7 . .
C30 C29 H29A 119.7 . .
C32 C30 C29 118.1(10) . .
C32 C30 C31 121.0(10) . .
C29 C30 C31 120.8(10) . .
O3 C31 O4 125.2(10) . .
O3 C31 C30 119.1(10) . .
O4 C31 C30 115.6(10) . .
C30 C32 C33 121.1(11) . .
C30 C32 H32A 119.5 . .
C33 C32 H32A 119.5 . .
C27 C33 C32 119.8(11) . .
C27 C33 H33A 120.1 . .
C32 C33 H33A 120.1 . .
C16 N5 C17 117.3(11) . .
C16 N5 Pb1 126.6(8) . 1_545
C17 N5 Pb1 115.7(8) . 1_545
N5 C16 C15 123.1(12) . .
N5 C16 H16A 118.3 . .
C15 C16 H16A 118.5 . .
N5 C17 C18 121.0(12) . .
N5 C17 H17A 119.7 . .
C18 C17 H17A 119.3 . .

loop_
_geom_bond_atom_site_label_1
_geom_bond_atom_site_label_2
_geom_bond_distance
_geom_bond_site_symmetry_2
Pb1 O2 2.486(7) .
Pb1 O1 2.580(6) .
Pb1 O4 2.660(8) 4_366
Pb1 O3 2.677(7) 2_784
Pb1 O4 2.685(7) 2_784
Pb1 N5 2.730(9) 1_565
Pb1 N1 2.746(8) .
Pb1 C20 2.847(11) .
O1 C20 1.264(11) .
O2 C20 1.266(12) .
O3 C31 1.232(11) .
O3 Pb1 2.677(6) 3_475
O4 C31 1.249(11) .
O4 Pb1 2.660(8) 4_476
O4 Pb1 2.685(7) 3_475
N1 C1 1.311(14) .
N1 C12 1.379(12) .
N2 C10 1.329(12) .
N2 C11 1.338(12) .
N3 C13 1.295(15) .
N3 C6 1.389(12) .
N4 C13 1.295(14) .
N4 C5 1.365(12) .
N4 H4A 0.8601 .
C1 C2 1.426(16) .
C1 H1A 0.9300 .
C2 C3 1.332(15) .
C2 H2A 0.9300 .
C3 C4 1.377(14) .
C3 H3A 0.9300 .
C4 C12 1.457(14) .
C4 C5 1.458(14) .
C5 C6 1.316(13) .
C6 C7 1.425(14) .
C7 C8 1.402(14) .
C7 C11 1.442(13) .
C8 C9 1.340(13) .
C8 H8A 0.9300 .
C9 C10 1.377(14) .
C9 H9A 0.9300 .
C10 H10A 0.9300 .
C11 C12 1.420(14) .
C13 C14 1.534(15) .
C14 C15 1.333(14) .
C14 C18 1.343(14) .
C15 C16 1.393(15) .
C15 H15A 0.9300 .
C18 C17 1.400(15) .
C18 H18A 0.9300 .
C20 C21 1.483(13) .
C21 C22 1.370(12) .
C21 C26 1.396(12) .
C22 C23 1.373(13) .
C22 H22A 0.9300 .
C23 C24 1.390(12) .
C23 H23A 0.9300 .
C24 C25 1.401(12) .
C24 C27 1.473(12) .
C25 C26 1.370(12) .
C25 H25A 0.9300 .
C26 H26A 0.9300 .
C27 C28 1.361(12) .
C27 C33 1.391(13) .
C28 C29 1.389(13) .
C28 H28A 0.9300 .
C29 C30 1.400(13) .
C29 H29A 0.9300 .
C30 C32 1.368(13) .
C30 C31 1.525(13) .
C32 C33 1.415(14) .
C32 H32A 0.9300 .
C33 H33A 0.9300 .
N5 C16 1.315(14) .
N5 C17 1.336(13) .
N5 Pb1 2.730(9) 1_545
C16 H16A 0.9265 .
C17 H17A 0.9318 .
